data_4072256
loop_
_publ_author_name
'Bolton, Paul D.'
'Feliz, Marta'
'Cowley, Andrew R.'
'Clot, Eric'
'Mountford, Philip'

_publ_section_title
;
 Ti&#xE5FB;NR vs Ti&#x2212;R&#x2032; Functional Group Selectivity in
 Titanium Imido Alkyl Cations from an Experimental Perspective
;
_journal_issue 23
_journal_name_full Organometallics
_journal_page_first 6096
_journal_paper_doi 10.1021/om800709f
_journal_volume 27
_journal_year 2008
_chemical_compound_source
;
synthesis as described
;
_chemical_formula_moiety ' C18 H39 N6 Ti , C24 B F20 , C H2 Cl2 '
_chemical_formula_sum 'C43 H41 B Cl2 F20 N6 Ti'
_chemical_formula_weight 1151.42
_chemical_name_systematic
; 
[Ti(NtBu)(Me3[9]aneN3){N(H)CMeCHCMeN(H)}][BArF4] . CH2Cl2
;
_space_group_IT_number 2
_symmetry_cell_setting triclinic
_symmetry_space_group_name_Hall '-P 1'
_symmetry_space_group_name_H-M 'P -1'
_atom_sites_solution_hydrogens geom
_atom_sites_solution_primary direct
_cell_angle_alpha 86.5110(6)
_cell_angle_beta 85.6190(6)
_cell_angle_gamma 74.5440(7)
_cell_formula_units_Z 2
_cell_length_a 12.3574(2)
_cell_length_b 14.2186(2)
_cell_length_c 14.5834(2)
_cell_measurement_reflns_used 46989
_cell_measurement_temperature 150
_cell_measurement_theta_max 28
_cell_measurement_theta_min 5
_cell_volume 2460.30(6)
_computing_cell_refinement
; 
KappaCCD software 'DENZO' (Otwinowski & Minor, 1996) 
;
_computing_data_collection
; 
KappaCCD software 'Collect' (Nonius, 2000) 
;
_computing_data_reduction
; 
KappaCCD software 'DENZO' (Otwinowski & Minor, 1996) 
;
_computing_publication_material
; 
CRYSTALS (Watkin et al, 2001) 
;
_computing_structure_refinement
; 
CRYSTALS (Watkin et al, 2001) 
;
_computing_structure_solution 'SIR92 (Giacovazzo et al, 1992)'
_diffrn_ambient_temperature 150
_diffrn_measured_fraction_theta_full 0.997
_diffrn_measured_fraction_theta_max 0.997
_diffrn_measurement_device_type
; 
Nonius KappaCCD 
;
_diffrn_measurement_method \w
_diffrn_radiation_monochromator graphite
_diffrn_radiation_type 'Mo K\a'
_diffrn_radiation_wavelength 0.71073
_diffrn_reflns_av_R_equivalents 0.030
_diffrn_reflns_limit_h_max 14
_diffrn_reflns_limit_h_min -16
_diffrn_reflns_limit_k_max 18
_diffrn_reflns_limit_k_min -18
_diffrn_reflns_limit_l_max 18
_diffrn_reflns_limit_l_min -18
_diffrn_reflns_number 46989
_diffrn_reflns_theta_full 27.497
_diffrn_reflns_theta_max 27.497
_diffrn_reflns_theta_min 5.145
_diffrn_standards_decay_% 0.00
_diffrn_standards_interval_count 0
_diffrn_standards_interval_time 0
_diffrn_standards_number 0
_exptl_absorpt_coefficient_mu 0.398
_exptl_absorpt_correction_T_max 0.95
_exptl_absorpt_correction_T_min 0.88
_exptl_absorpt_correction_type multi-scan
_exptl_absorpt_process_details
; 
 Denzo/Scalepack (Otwinowski & Minor, 1996) 
;
_exptl_crystal_colour ' yellow '
_exptl_crystal_density_diffrn 1.554
_exptl_crystal_description ' fragment '
_exptl_crystal_F_000 1164
_exptl_crystal_size_max 0.34
_exptl_crystal_size_mid 0.32
_exptl_crystal_size_min 0.14
_exptl_crystal_thermal_history
; 
The material was crystallised at ambient temperature. A suitable crystal 
was cooled rapidly to 150K for single-crystal X-ray diffraction analysis. 
;
_refine_diff_density_max 0.86
_refine_diff_density_min -0.81
_refine_ls_extinction_method None
_refine_ls_goodness_of_fit_ref 1.0722
_refine_ls_hydrogen_treatment mixed
_refine_ls_matrix_type full
_refine_ls_number_parameters 712
_refine_ls_number_reflns 7741
_refine_ls_number_restraints 80
_refine_ls_R_factor_all 0.0728
_refine_ls_R_factor_gt 0.0506
_refine_ls_shift/su_max 0.020762
_refine_ls_structure_factor_coef F
_refine_ls_weighting_details
;
 Method, part 1, Chebychev polynomial, (Watkin, 1994, Prince, 1982) 
 [weight] = 1.0/[A~0~*T~0~(x)+A~1~*T~1~(x) ... +A~n-1~]*T~n-1~(x)] 
 where A~i~ are the Chebychev coefficients listed below and x= Fcalc/Fmax 
 Method = Robust Weighting (Prince, 1982) 
 W = [weight] * [1-(deltaF/6*sigmaF)^2^]^2^ 
 A~i~ are: 
 1.18 0.823 0.680 
;
_refine_ls_weighting_scheme calc
_refine_ls_wR_factor_all 0.0840
_refine_ls_wR_factor_gt 0.0632
_refine_ls_wR_factor_ref 0.0632
_reflns_limit_h_max 16
_reflns_limit_h_min -15
_reflns_limit_k_max 18
_reflns_limit_k_min -18
_reflns_limit_l_max 18
_reflns_limit_l_min 0
_reflns_number_gt 7741
_reflns_number_total 11165
_reflns_threshold_expression I>3.00u(I)
_cod_data_source_file om800709f_si_001.cif
_cod_data_source_block compound_10-BArF4.CH2Cl2
_cod_depositor_comments
;
The following automatic conversions were performed:
'_atom_site_refinement_disorder_assembly' tag replaced with
'_atom_site_disorder_assembly'.

'_atom_site_refinement_disorder_group'
tag replaced with '_atom_site_disorder_group'.

Automatic conversion script
Id: cif_correct_tags 1440 2010-10-19 06:21:57Z saulius 

The following automatic conversions were performed:

'_symmetry_cell_setting' value 'Triclinic' changed to 'triclinic'
according to /home/saulius/struct/CIF-dictionaries/cif_core.dic
dictionary named 'cif_core.dic' version 2.4.1 from 2010-06-29.

Automatic conversion script
Id: cif_fix_values 1715 2011-07-08 13:25:40Z adriana 
;
_cod_original_sg_symbol_H-M 'P -1 '
_cod_original_formula_sum ' C43 H41 B Cl2 F20 N6 Ti '
_cod_database_code 4072256

loop_
_symmetry_equiv_pos_as_xyz
x,y,z
-x,-y,-z

loop_
_atom_site_label
_atom_site_type_symbol
_atom_site_fract_x
_atom_site_fract_y
_atom_site_fract_z
_atom_site_U_iso_or_equiv
_atom_site_occupancy
_atom_site_adp_type
_atom_site_refinement_flags_posn
_atom_site_refinement_flags_adp
_atom_site_refinement_flags_occupancy
_atom_site_disorder_assembly
_atom_site_disorder_group
Ti1 Ti 0.17286(4) 0.18983(3) 0.31775(3) 0.0342 1.0000 Uani D . . . .
N1 N 0.17787(19) 0.17480(18) 0.15483(15) 0.0428 1.0000 Uani . . . . .
C1 C 0.1348(3) 0.0873(2) 0.1466(2) 0.0504 1.0000 Uani . . . . .
C2 C 0.0240(3) 0.0971(2) 0.19871(19) 0.0447 1.0000 Uani . . . . .
N2 N 0.02365(17) 0.12850(14) 0.29485(14) 0.0335 1.0000 Uani . . . . .
C3 C -0.0762(2) 0.2107(2) 0.3161(2) 0.0516 1.0000 Uani . . . . .
C4 C -0.0706(3) 0.3029(2) 0.2628(3) 0.0578 1.0000 Uani . . . . .
N3 N 0.0412(2) 0.32430(16) 0.26673(17) 0.0455 1.0000 Uani . . . . .
C5 C 0.0843(3) 0.3488(2) 0.1705(2) 0.0542 1.0000 Uani . . . . .
C6 C 0.1078(3) 0.2630(2) 0.10982(19) 0.0495 1.0000 Uani . . . . .
C7 C 0.2931(3) 0.1541(3) 0.1118(2) 0.0600 1.0000 Uani . . . . .
C8 C 0.0197(3) 0.0460(2) 0.3603(2) 0.0468 1.0000 Uani . . . . .
C9 C 0.0303(4) 0.4080(2) 0.3261(3) 0.0721 1.0000 Uani . . . . .
N4 N 0.1605(5) 0.1886(5) 0.4345(3) 0.0475 0.564(8) Uani D U P 1 1
C10 C 0.1737(5) 0.1798(5) 0.5324(3) 0.0549 0.564(8) Uani D U P 1 1
C11 C 0.2437(7) 0.2473(7) 0.5557(5) 0.0657 0.564(8) Uani D U P 1 1
C12 C 0.0592(6) 0.2022(6) 0.5862(4) 0.0580 0.564(8) Uani D U P 1 1
C13 C 0.2368(5) 0.0738(5) 0.5579(4) 0.0675 0.564(8) Uani D U P 1 1
N54 N 0.1152(7) 0.2245(5) 0.4386(4) 0.0438 0.436(8) Uani D U P 1 2
C60 C 0.1453(6) 0.2350(5) 0.5320(4) 0.0467 0.436(8) Uani D U P 1 2
C61 C 0.1162(9) 0.1542(7) 0.5934(5) 0.0618 0.436(8) Uani D U P 1 2
C62 C 0.2727(8) 0.2234(8) 0.5303(7) 0.0614 0.436(8) Uani D U P 1 2
C63 C 0.0832(7) 0.3339(5) 0.5663(5) 0.0593 0.436(8) Uani D U P 1 2
N5 N 0.3024(2) 0.2523(3) 0.30009(19) 0.0570 1.0000 Uani . . . . .
C14 C 0.4092(3) 0.2141(3) 0.3150(2) 0.0600 1.0000 Uani . . . . .
C15 C 0.4547(3) 0.1142(3) 0.3304(3) 0.0740 1.0000 Uani . . . . .
C16 C 0.4828(4) 0.2847(4) 0.3127(4) 0.0986 1.0000 Uani . . . . .
N6 N 0.2913(3) 0.0616(3) 0.3198(3) 0.0748 1.0000 Uani . . . . .
C17 C 0.3990(3) 0.0397(3) 0.3305(2) 0.0628 1.0000 Uani . . . . .
C18 C 0.4627(4) -0.0646(4) 0.3421(4) 0.0962 1.0000 Uani . . . . .
B1 B 0.2036(2) 0.69144(17) 0.13289(18) 0.0286 1.0000 Uani . . . . .
C19 C 0.22662(19) 0.67785(17) 0.24355(17) 0.0336 1.0000 Uani . . . . .
C20 C 0.2463(2) 0.59119(18) 0.29703(18) 0.0381 1.0000 Uani . . . . .
C21 C 0.2561(3) 0.5853(2) 0.39105(19) 0.0486 1.0000 Uani . . . . .
C22 C 0.2473(3) 0.6685(2) 0.43771(19) 0.0540 1.0000 Uani . . . . .
C23 C 0.2257(3) 0.7565(2) 0.3890(2) 0.0496 1.0000 Uani . . . . .
C24 C 0.2144(2) 0.75939(18) 0.29562(17) 0.0391 1.0000 Uani . . . . .
F1 F 0.25636(14) 0.50442(10) 0.25886(11) 0.0439 1.0000 Uani . . . . .
F2 F 0.27436(19) 0.49775(14) 0.43732(13) 0.0668 1.0000 Uani . . . . .
F3 F 0.2567(2) 0.66445(17) 0.52893(12) 0.0781 1.0000 Uani . . . . .
F4 F 0.21373(18) 0.84001(14) 0.43335(13) 0.0674 1.0000 Uani . . . . .
F5 F 0.18919(14) 0.84945(10) 0.25282(11) 0.0451 1.0000 Uani . . . . .
C25 C 0.27738(18) 0.75753(15) 0.07130(16) 0.0304 1.0000 Uani . . . . .
C26 C 0.36472(19) 0.79195(17) 0.09807(18) 0.0347 1.0000 Uani . . . . .
C27 C 0.4202(2) 0.84811(18) 0.0409(2) 0.0411 1.0000 Uani . . . . .
C28 C 0.3925(2) 0.86968(18) -0.0482(2) 0.0417 1.0000 Uani . . . . .
C29 C 0.3107(2) 0.83343(17) -0.08060(18) 0.0368 1.0000 Uani . . . . .
C30 C 0.25628(18) 0.77951(16) -0.02091(17) 0.0314 1.0000 Uani . . . . .
F6 F 0.40186(12) 0.77127(11) 0.18372(11) 0.0447 1.0000 Uani . . . . .
F7 F 0.50156(13) 0.88112(12) 0.07365(14) 0.0563 1.0000 Uani . . . . .
F8 F 0.44454(15) 0.92483(13) -0.10411(14) 0.0593 1.0000 Uani . . . . .
F9 F 0.28330(13) 0.85145(12) -0.16873(11) 0.0465 1.0000 Uani . . . . .
F10 F 0.17364(11) 0.74922(10) -0.05676(9) 0.0358 1.0000 Uani . . . . .
C31 C 0.06583(18) 0.74407(16) 0.13466(15) 0.0285 1.0000 Uani . . . . .
C32 C 0.01321(19) 0.83964(17) 0.10866(16) 0.0319 1.0000 Uani . . . . .
C33 C -0.1024(2) 0.88011(18) 0.11858(17) 0.0382 1.0000 Uani . . . . .
C34 C -0.1712(2) 0.8255(2) 0.15631(19) 0.0429 1.0000 Uani . . . . .
C35 C -0.1236(2) 0.7303(2) 0.18500(17) 0.0395 1.0000 Uani . . . . .
C36 C -0.0089(2) 0.69270(17) 0.17380(16) 0.0328 1.0000 Uani . . . . .
F11 F 0.07226(12) 0.90154(10) 0.07124(10) 0.0391 1.0000 Uani . . . . .
F12 F -0.14633(14) 0.97401(12) 0.09015(12) 0.0524 1.0000 Uani . . . . .
F13 F -0.28283(13) 0.86409(15) 0.16712(13) 0.0613 1.0000 Uani . . . . .
F14 F -0.18948(14) 0.67560(14) 0.22528(12) 0.0529 1.0000 Uani . . . . .
F15 F 0.03224(13) 0.59909(10) 0.20397(11) 0.0412 1.0000 Uani . . . . .
C37 C 0.24045(18) 0.58670(15) 0.08047(15) 0.0290 1.0000 Uani . . . . .
C38 C 0.17648(18) 0.55144(16) 0.02388(16) 0.0295 1.0000 Uani . . . . .
C39 C 0.2146(2) 0.46546(17) -0.02221(16) 0.0340 1.0000 Uani . . . . .
C40 C 0.3225(2) 0.40863(16) -0.01243(18) 0.0364 1.0000 Uani . . . . .
C41 C 0.3907(2) 0.43979(17) 0.04243(18) 0.0361 1.0000 Uani . . . . .
C42 C 0.34976(19) 0.52699(16) 0.08565(17) 0.0323 1.0000 Uani . . . . .
F16 F 0.06911(11) 0.60146(10) 0.00884(10) 0.0351 1.0000 Uani . . . . .
F17 F 0.14672(13) 0.43741(11) -0.07613(11) 0.0465 1.0000 Uani . . . . .
F18 F 0.36094(14) 0.32510(11) -0.05681(12) 0.0508 1.0000 Uani . . . . .
F19 F 0.49667(12) 0.38533(11) 0.05365(12) 0.0482 1.0000 Uani . . . . .
F20 F 0.42216(11) 0.55471(11) 0.13652(11) 0.0419 1.0000 Uani . . . . .
C43 C 0.5792(4) 0.5993(4) 0.2897(4) 0.1033 1.0000 Uani . . . . .
Cl1 Cl 0.65526(13) 0.48433(15) 0.24981(15) 0.1412 1.0000 Uani . . . . .
Cl2 Cl 0.54025(17) 0.6008(3) 0.40709(14) 0.1920 1.0000 Uani . . . . .
H1 H 0.299(5) 0.312(4) 0.294(4) 0.12(2) 1.0000 Uiso . . . . .
H2 H 0.273(6) 0.016(5) 0.328(5) 0.14(3) 1.0000 Uiso . . . . .
H11 H 0.1903 0.0283 0.1715 0.0616 1.0000 Uiso . . . . .
H12 H 0.1260 0.0793 0.0802 0.0616 1.0000 Uiso . . . . .
H21 H -0.0348 0.1467 0.1655 0.0552 1.0000 Uiso . . . . .
H22 H 0.0059 0.0325 0.2015 0.0552 1.0000 Uiso . . . . .
H31 H -0.0808 0.2227 0.3834 0.0612 1.0000 Uiso . . . . .
H32 H -0.1452 0.1925 0.3006 0.0612 1.0000 Uiso . . . . .
H41 H -0.1305 0.3585 0.2889 0.0674 1.0000 Uiso . . . . .
H42 H -0.0840 0.2961 0.1970 0.0674 1.0000 Uiso . . . . .
H51 H 0.1554 0.3689 0.1745 0.0675 1.0000 Uiso . . . . .
H52 H 0.0264 0.4041 0.1427 0.0675 1.0000 Uiso . . . . .
H61 H 0.1480 0.2784 0.0510 0.0605 1.0000 Uiso . . . . .
H62 H 0.0348 0.2506 0.0961 0.0605 1.0000 Uiso . . . . .
H71 H 0.3236 0.2120 0.1165 0.0718 1.0000 Uiso . . . . .
H72 H 0.3420 0.0960 0.1441 0.0718 1.0000 Uiso . . . . .
H73 H 0.2919 0.1404 0.0455 0.0718 1.0000 Uiso . . . . .
H81 H 0.0194 0.0667 0.4246 0.0570 1.0000 Uiso . . . . .
H82 H 0.0871 -0.0098 0.3476 0.0570 1.0000 Uiso . . . . .
H83 H -0.0502 0.0250 0.3530 0.0570 1.0000 Uiso . . . . .
H91 H 0.1053 0.4217 0.3282 0.0882 1.0000 Uiso . . . . .
H92 H 0.0026 0.3917 0.3897 0.0882 1.0000 Uiso . . . . .
H93 H -0.0243 0.4670 0.3002 0.0882 1.0000 Uiso . . . . .
H111 H 0.2536 0.2420 0.6234 0.0820 0.5641 Uiso . . . 1 1
H112 H 0.2046 0.3162 0.5375 0.0820 0.5641 Uiso . . . 1 1
H113 H 0.3191 0.2281 0.5216 0.0820 0.5641 Uiso . . . 1 1
H121 H 0.0704 0.1957 0.6537 0.0707 0.5641 Uiso . . . 1 1
H122 H 0.0155 0.2704 0.5699 0.0707 0.5641 Uiso . . . 1 1
H123 H 0.0168 0.1552 0.5701 0.0707 0.5641 Uiso . . . 1 1
H131 H 0.2465 0.0667 0.6256 0.0785 0.5641 Uiso . . . 1 1
H132 H 0.3123 0.0572 0.5238 0.0785 0.5641 Uiso . . . 1 1
H133 H 0.1926 0.0287 0.5408 0.0785 0.5641 Uiso . . . 1 1
H611 H 0.1360 0.1599 0.6576 0.0743 0.4359 Uiso . . . 1 2
H612 H 0.0338 0.1601 0.5930 0.0743 0.4359 Uiso . . . 1 2
H613 H 0.1595 0.0894 0.5700 0.0743 0.4359 Uiso . . . 1 2
H621 H 0.2943 0.2304 0.5937 0.0720 0.4359 Uiso . . . 1 2
H622 H 0.2928 0.2749 0.4878 0.0720 0.4359 Uiso . . . 1 2
H623 H 0.3139 0.1574 0.5083 0.0720 0.4359 Uiso . . . 1 2
H631 H 0.1046 0.3400 0.6300 0.0693 0.4359 Uiso . . . 1 2
H632 H 0.1035 0.3859 0.5245 0.0693 0.4359 Uiso . . . 1 2
H633 H 0.0003 0.3416 0.5670 0.0693 0.4359 Uiso . . . 1 2
H151 H 0.5363 0.0929 0.3428 0.0883 1.0000 Uiso . . . . .
H161 H 0.5617 0.2477 0.3249 0.1227 1.0000 Uiso . . . . .
H162 H 0.4533 0.3338 0.3610 0.1227 1.0000 Uiso . . . . .
H163 H 0.4819 0.3191 0.2508 0.1227 1.0000 Uiso . . . . .
H181 H 0.4101 -0.1070 0.3405 0.1107 1.0000 Uiso . . . . .
H182 H 0.4982 -0.0754 0.4025 0.1107 1.0000 Uiso . . . . .
H183 H 0.5225 -0.0813 0.2911 0.1107 1.0000 Uiso . . . . .
H431 H 0.6269 0.6459 0.2760 0.1255 1.0000 Uiso . . . . .
H432 H 0.5092 0.6218 0.2554 0.1255 1.0000 Uiso . . . . .

loop_
_atom_site_aniso_label
_atom_site_aniso_U_11
_atom_site_aniso_U_22
_atom_site_aniso_U_33
_atom_site_aniso_U_23
_atom_site_aniso_U_13
_atom_site_aniso_U_12
Ti1 0.0348(2) 0.0429(2) 0.0273(2) 0.00043(16) -0.00414(16) -0.01430(18)
N1 0.0446(12) 0.0543(13) 0.0321(10) -0.0037(9) 0.0014(9) -0.0184(10)
C1 0.0651(18) 0.0477(15) 0.0411(14) -0.0143(12) 0.0044(13) -0.0188(14)
C2 0.0565(16) 0.0390(13) 0.0425(14) -0.0099(11) -0.0066(12) -0.0169(12)
N2 0.0351(10) 0.0275(9) 0.0374(10) -0.0047(8) 0.0013(8) -0.0078(8)
C3 0.0368(13) 0.0359(13) 0.080(2) -0.0115(13) 0.0131(13) -0.0092(11)
C4 0.0442(15) 0.0371(14) 0.087(2) -0.0051(14) 0.0014(15) -0.0028(12)
N3 0.0476(13) 0.0322(11) 0.0584(14) -0.0038(10) -0.0012(11) -0.0138(9)
C5 0.077(2) 0.0427(15) 0.0496(16) 0.0145(12) -0.0214(15) -0.0255(15)
C6 0.0600(17) 0.0555(17) 0.0357(13) 0.0058(12) -0.0096(12) -0.0196(14)
C7 0.0550(18) 0.077(2) 0.0475(17) -0.0093(15) 0.0162(14) -0.0202(16)
C8 0.0558(16) 0.0380(13) 0.0487(15) 0.0012(11) 0.0066(13) -0.0196(12)
C9 0.094(3) 0.0412(16) 0.086(3) -0.0230(16) 0.026(2) -0.0295(17)
N4 0.049(3) 0.066(3) 0.0329(18) 0.001(2) -0.007(2) -0.023(2)
C10 0.050(2) 0.087(3) 0.0323(18) -0.006(2) -0.0046(16) -0.024(2)
C11 0.064(4) 0.101(4) 0.040(3) -0.027(3) 0.000(2) -0.031(3)
C12 0.052(3) 0.085(4) 0.040(2) -0.014(3) 0.001(2) -0.021(3)
C13 0.054(3) 0.098(4) 0.044(3) 0.006(3) -0.008(2) -0.010(3)
N54 0.060(4) 0.046(3) 0.029(2) -0.001(2) -0.008(3) -0.018(3)
C60 0.063(3) 0.048(3) 0.030(2) -0.004(2) -0.010(2) -0.014(2)
C61 0.083(4) 0.058(4) 0.045(3) 0.003(3) -0.005(3) -0.020(3)
C62 0.061(3) 0.070(4) 0.049(4) -0.010(3) -0.013(3) -0.006(3)
C63 0.075(4) 0.055(3) 0.043(3) -0.009(3) -0.008(3) -0.006(3)
N5 0.0466(14) 0.075(2) 0.0524(15) -0.0041(14) -0.0124(11) -0.0189(13)
C14 0.0442(16) 0.082(2) 0.0556(18) -0.0139(16) 0.0007(14) -0.0195(16)
C15 0.0389(16) 0.091(3) 0.090(3) -0.027(2) -0.0124(17) -0.0073(17)
C16 0.056(2) 0.127(4) 0.125(4) -0.038(3) 0.014(2) -0.041(3)
N6 0.0477(16) 0.082(2) 0.093(2) 0.0334(19) -0.0273(16) -0.0154(16)
C17 0.0398(15) 0.083(2) 0.0606(19) -0.0121(17) -0.0126(14) -0.0024(15)
C18 0.069(3) 0.092(3) 0.116(4) -0.017(3) -0.032(3) 0.009(2)
B1 0.0256(11) 0.0239(11) 0.0345(12) -0.0059(9) -0.0072(9) -0.0007(9)
C19 0.0284(10) 0.0317(11) 0.0378(12) -0.0045(9) -0.0079(9) -0.0006(9)
C20 0.0365(12) 0.0349(12) 0.0400(13) -0.0045(10) -0.0078(10) -0.0022(10)
C21 0.0504(15) 0.0462(15) 0.0404(14) 0.0046(11) -0.0077(12) 0.0026(12)
C22 0.0550(17) 0.0611(18) 0.0346(13) -0.0068(12) -0.0135(12) 0.0083(14)
C23 0.0524(16) 0.0478(16) 0.0413(14) -0.0190(12) -0.0132(12) 0.0062(12)
C24 0.0378(12) 0.0353(12) 0.0387(13) -0.0058(10) -0.0115(10) 0.0032(10)
F1 0.0553(9) 0.0309(7) 0.0445(8) 0.0005(6) -0.0095(7) -0.0079(6)
F2 0.0860(14) 0.0558(11) 0.0476(10) 0.0141(8) -0.0126(9) -0.0007(10)
F3 0.0986(16) 0.0833(14) 0.0338(9) -0.0090(9) -0.0198(9) 0.0139(12)
F4 0.0863(14) 0.0556(10) 0.0498(10) -0.0262(8) -0.0260(9) 0.0112(9)
F5 0.0563(9) 0.0297(7) 0.0444(8) -0.0104(6) -0.0160(7) 0.0027(6)
C25 0.0260(10) 0.0228(10) 0.0412(12) -0.0064(9) -0.0052(9) -0.0022(8)
C26 0.0289(11) 0.0278(11) 0.0465(13) -0.0089(9) -0.0103(10) -0.0020(9)
C27 0.0251(11) 0.0300(12) 0.0690(18) -0.0104(11) -0.0044(11) -0.0061(9)
C28 0.0294(11) 0.0297(12) 0.0630(17) 0.0000(11) 0.0061(11) -0.0055(9)
C29 0.0301(11) 0.0291(11) 0.0453(13) -0.0022(10) 0.0013(10) 0.0014(9)
C30 0.0251(10) 0.0270(10) 0.0411(12) -0.0062(9) -0.0041(9) -0.0035(8)
F6 0.0384(8) 0.0441(8) 0.0546(9) -0.0082(7) -0.0195(7) -0.0098(6)
F7 0.0378(8) 0.0469(9) 0.0914(13) -0.0096(9) -0.0133(8) -0.0197(7)
F8 0.0450(9) 0.0503(10) 0.0831(13) 0.0083(9) 0.0086(9) -0.0194(8)
F9 0.0458(8) 0.0475(9) 0.0411(8) 0.0030(7) 0.0024(7) -0.0060(7)
F10 0.0327(7) 0.0395(7) 0.0367(7) -0.0035(6) -0.0082(6) -0.0099(6)
C31 0.0261(10) 0.0300(11) 0.0291(10) -0.0093(8) -0.0044(8) -0.0042(8)
C32 0.0289(10) 0.0322(11) 0.0322(11) -0.0096(9) -0.0033(9) -0.0016(9)
C33 0.0326(12) 0.0379(12) 0.0363(12) -0.0124(10) -0.0074(10) 0.0084(10)
C34 0.0247(11) 0.0583(16) 0.0422(13) -0.0238(12) -0.0022(10) 0.0001(10)
C35 0.0333(12) 0.0522(15) 0.0363(12) -0.0195(11) 0.0053(10) -0.0151(11)
C36 0.0344(11) 0.0311(11) 0.0323(11) -0.0106(9) -0.0021(9) -0.0054(9)
F11 0.0387(7) 0.0253(6) 0.0487(8) -0.0024(6) -0.0022(6) -0.0004(5)
F12 0.0456(9) 0.0428(8) 0.0546(9) -0.0083(7) -0.0096(7) 0.0162(7)
F13 0.0246(7) 0.0845(13) 0.0676(11) -0.0301(10) -0.0005(7) 0.0033(8)
F14 0.0454(9) 0.0714(11) 0.0502(9) -0.0246(8) 0.0136(7) -0.0296(8)
F15 0.0441(8) 0.0335(7) 0.0461(8) -0.0045(6) 0.0025(6) -0.0113(6)
C37 0.0260(10) 0.0252(10) 0.0341(11) -0.0042(8) -0.0025(8) -0.0030(8)
C38 0.0259(10) 0.0273(10) 0.0343(11) -0.0052(8) -0.0009(8) -0.0048(8)
C39 0.0359(12) 0.0326(11) 0.0353(12) -0.0106(9) 0.0013(9) -0.0111(9)
C40 0.0391(12) 0.0238(10) 0.0430(13) -0.0102(9) 0.0083(10) -0.0038(9)
C41 0.0284(11) 0.0275(11) 0.0470(13) -0.0039(10) 0.0025(10) 0.0015(9)
C42 0.0279(10) 0.0291(11) 0.0390(12) -0.0043(9) -0.0041(9) -0.0046(9)
F16 0.0272(6) 0.0372(7) 0.0402(7) -0.0120(6) -0.0068(5) -0.0035(5)
F17 0.0459(8) 0.0468(8) 0.0512(9) -0.0234(7) -0.0046(7) -0.0145(7)
F18 0.0533(9) 0.0325(8) 0.0621(10) -0.0227(7) 0.0072(8) -0.0015(7)
F19 0.0317(7) 0.0367(8) 0.0670(10) -0.0097(7) -0.0012(7) 0.0080(6)
F20 0.0280(7) 0.0385(7) 0.0575(9) -0.0095(6) -0.0125(6) -0.0013(6)
C43 0.084(3) 0.115(4) 0.115(4) 0.037(3) -0.022(3) -0.038(3)
Cl1 0.0779(8) 0.1496(15) 0.1738(17) 0.0493(13) -0.0294(9) 0.0023(9)
Cl2 0.1022(12) 0.357(4) 0.1040(12) 0.0275(17) -0.0263(10) -0.0417(17)

loop_
_atom_type_symbol
_atom_type_scat_dispersion_real
_atom_type_scat_dispersion_imag
_atom_type_scat_Cromer_Mann_a1
_atom_type_scat_Cromer_Mann_b1
_atom_type_scat_Cromer_Mann_a2
_atom_type_scat_Cromer_Mann_b2
_atom_type_scat_Cromer_Mann_a3
_atom_type_scat_Cromer_Mann_b3
_atom_type_scat_Cromer_Mann_a4
_atom_type_scat_Cromer_Mann_b4
_atom_type_scat_Cromer_Mann_c
_atom_type_scat_source
'C   ' 0.0033 0.0016 2.3100 20.8439 1.0200 10.2075 1.5886 0.5687 0.8650 51.6512 0.2156 International_Tables_Vol_IV_Table_2.2B
'H   ' 0.0000 0.0000 0.4930 10.5109 0.3229 26.1257 0.1402 3.1424 0.0408 57.7998 0.0030 International_Tables_Vol_IV_Table_2.2B
'B   ' 0.0013 0.0007 2.0545 23.2185 1.3326 1.0210 1.0979 60.3498 0.7068 0.1403 -0.1932 International_Tables_Vol_IV_Table_2.2B
'Cl  ' 0.1484 0.1585 11.4604 0.0104 7.1964 1.1662 6.2556 18.5194 1.6455 47.7784 -9.5574 International_Tables_Vol_IV_Table_2.2B
'F   ' 0.0171 0.0103 3.5392 10.2825 2.6412 4.2944 1.5170 0.2615 1.0243 26.1476 0.2776 International_Tables_Vol_IV_Table_2.2B
'N   ' 0.0061 0.0033 12.2126 0.0057 3.1322 9.8933 2.0125 28.9975 1.1663 0.5826 -11.5290 International_Tables_Vol_IV_Table_2.2B
'Ti  ' 0.2776 0.4457 9.7595 7.8508 7.3558 0.5000 1.6991 35.6338 1.9021 116.1050 1.2807 International_Tables_Vol_IV_Table_2.2B

loop_
_geom_angle_atom_site_label_1
_geom_angle_atom_site_label_2
_geom_angle_atom_site_label_3
_geom_angle
_geom_angle_publ_flag
N6 Ti1 N5 85.95(14) yes
N6 Ti1 N4 91.2(3) yes
N5 Ti1 N4 97.3(2) yes
N6 Ti1 N3 161.51(13) yes
N5 Ti1 N3 95.14(11) yes
N4 Ti1 N3 106.9(2) yes
N6 Ti1 N2 97.06(12) yes
N5 Ti1 N2 164.11(10) yes
N4 Ti1 N2 98.19(19) yes
N3 Ti1 N2 77.11(8) yes
N6 Ti1 N1 86.49(13) yes
N5 Ti1 N1 89.67(10) yes
N4 Ti1 N1 172.5(2) yes
N3 Ti1 N1 75.06(9) yes
N2 Ti1 N1 75.00(7) yes
N6 Ti1 N5 85.95(14) yes
N6 Ti1 N54 110.8(3) yes
N5 Ti1 N54 102.0(2) yes
N6 Ti1 N3 161.51(13) yes
N5 Ti1 N3 95.14(11) yes
N54 Ti1 N3 87.1(2) yes
N6 Ti1 N2 97.06(12) yes
N5 Ti1 N2 164.11(10) yes
N54 Ti1 N2 91.5(2) yes
N3 Ti1 N2 77.11(8) yes
N6 Ti1 N1 86.49(13) yes
N5 Ti1 N1 89.67(10) yes
N54 Ti1 N1 159.5(2) yes
N3 Ti1 N1 75.06(9) yes
N2 Ti1 N1 75.00(7) yes
C7 N1 C6 109.2(2) yes
C7 N1 C1 108.2(2) yes
C6 N1 C1 112.4(2) yes
C7 N1 Ti1 112.44(18) yes
C6 N1 Ti1 111.49(17) yes
C1 N1 Ti1 103.02(16) yes
H12 C1 H11 109.467 no
H12 C1 C2 108.911 no
H11 C1 C2 108.911 no
H12 C1 N1 108.911 no
H11 C1 N1 108.911 no
C2 C1 N1 111.7(2) yes
H22 C2 H21 109.467 no
H22 C2 N2 108.700 no
H21 C2 N2 108.700 no
H22 C2 C1 108.700 no
H21 C2 C1 108.700 no
N2 C2 C1 112.5(2) yes
C8 N2 C3 108.4(2) yes
C8 N2 C2 109.3(2) yes
C3 N2 C2 110.9(2) yes
C8 N2 Ti1 111.19(16) yes
C3 N2 Ti1 103.81(15) yes
C2 N2 Ti1 113.15(16) yes
H32 C3 H31 109.467 no
H32 C3 C4 108.793 no
H31 C3 C4 108.793 no
H32 C3 N2 108.793 no
H31 C3 N2 108.793 no
C4 C3 N2 112.2(2) yes
H42 C4 H41 109.467 no
H42 C4 N3 108.788 no
H41 C4 N3 108.788 no
H42 C4 C3 108.788 no
H41 C4 C3 108.788 no
N3 C4 C3 112.2(3) yes
C9 N3 C5 109.4(2) yes
C9 N3 Ti1 111.0(2) yes
C5 N3 Ti1 105.57(17) yes
C9 N3 C4 110.1(3) yes
C5 N3 C4 109.6(2) yes
Ti1 N3 C4 111.07(16) yes
H52 C5 H51 109.467 no
H52 C5 C6 108.909 no
H51 C5 C6 108.909 no
H52 C5 N3 108.909 no
H51 C5 N3 108.909 no
C6 C5 N3 111.7(2) yes
H62 C6 H61 109.467 no
H62 C6 N1 109.052 no
H61 C6 N1 109.052 no
H62 C6 C5 109.052 no
H61 C6 C5 109.052 no
N1 C6 C5 111.1(2) yes
H73 C7 H72 109.476 no
H73 C7 H71 109.476 no
H72 C7 H71 109.476 no
H73 C7 N1 109.467 no
H72 C7 N1 109.467 no
H71 C7 N1 109.467 no
H83 C8 H82 109.476 no
H83 C8 H81 109.476 no
H82 C8 H81 109.476 no
H83 C8 N2 109.467 no
H82 C8 N2 109.467 no
H81 C8 N2 109.467 no
H93 C9 H92 109.476 no
H93 C9 H91 109.476 no
H92 C9 H91 109.476 no
H93 C9 N3 109.467 no
H92 C9 N3 109.467 no
H91 C9 N3 109.467 no
C10 N4 Ti1 168.7(5) yes
C13 C10 C12 107.7(5) yes
C13 C10 C11 108.9(6) yes
C12 C10 C11 112.1(6) yes
C13 C10 N4 108.7(5) yes
C12 C10 N4 110.9(4) yes
C11 C10 N4 108.6(5) yes
H113 C11 H112 109.476 no
H113 C11 H111 109.476 no
H112 C11 H111 109.476 no
H113 C11 C10 109.467 no
H112 C11 C10 109.467 no
H111 C11 C10 109.467 no
H123 C12 H122 109.476 no
H123 C12 H121 109.476 no
H122 C12 H121 109.476 no
H123 C12 C10 109.467 no
H122 C12 C10 109.467 no
H121 C12 C10 109.467 no
H133 C13 H132 109.476 no
H133 C13 H131 109.476 no
H132 C13 H131 109.476 no
H133 C13 C10 109.467 no
H132 C13 C10 109.467 no
H131 C13 C10 109.467 no
C60 N54 Ti1 144.6(6) yes
C63 C60 C62 109.5(6) yes
C63 C60 C61 111.0(6) yes
C62 C60 C61 109.2(7) yes
C63 C60 N54 110.4(5) yes
C62 C60 N54 108.7(6) yes
C61 C60 N54 108.0(6) yes
H613 C61 H612 109.476 no
H613 C61 H611 109.476 no
H612 C61 H611 109.476 no
H613 C61 C60 109.467 no
H612 C61 C60 109.467 no
H611 C61 C60 109.467 no
H623 C62 H622 109.476 no
H623 C62 H621 109.476 no
H622 C62 H621 109.476 no
H623 C62 C60 109.467 no
H622 C62 C60 109.467 no
H621 C62 C60 109.467 no
H633 C63 H632 109.476 no
H633 C63 H631 109.476 no
H632 C63 H631 109.476 no
H633 C63 C60 109.467 no
H632 C63 C60 109.467 no
H631 C63 C60 109.467 no
H1 N5 C14 102(4) no
H1 N5 Ti1 128(4) no
C14 N5 Ti1 129.0(3) yes
C16 C14 C15 120.8(3) yes
C16 C14 N5 116.5(4) yes
C15 C14 N5 122.7(3) yes
H151 C15 C17 116.262 no
H151 C15 C14 116.262 no
C17 C15 C14 127.5(3) yes
H163 C16 H162 109.476 no
H163 C16 H161 109.476 no
H162 C16 H161 109.476 no
H163 C16 C14 109.467 no
H162 C16 C14 109.467 no
H161 C16 C14 109.467 no
H2 N6 C17 108(5) no
H2 N6 Ti1 118(6) no
C17 N6 Ti1 132.0(3) yes
C18 C17 N6 119.4(4) yes
C18 C17 C15 120.4(3) yes
N6 C17 C15 120.2(4) yes
H183 C18 H182 109.476 no
H183 C18 H181 109.476 no
H182 C18 H181 109.476 no
H183 C18 C17 109.467 no
H182 C18 C17 109.467 no
H181 C18 C17 109.467 no
C37 B1 C31 113.08(17) yes
C37 B1 C25 102.47(17) yes
C31 B1 C25 112.06(17) yes
C37 B1 C19 112.63(18) yes
C31 B1 C19 102.16(17) yes
C25 B1 C19 114.88(18) yes
C24 C19 C20 112.6(2) yes
C24 C19 B1 120.2(2) yes
C20 C19 B1 126.8(2) yes
F1 C20 C21 114.6(2) yes
F1 C20 C19 121.1(2) yes
C21 C20 C19 124.2(2) yes
F2 C21 C22 119.9(3) yes
F2 C21 C20 120.0(3) yes
C22 C21 C20 120.1(3) yes
F3 C22 C23 120.5(3) yes
F3 C22 C21 121.1(3) yes
C23 C22 C21 118.4(2) yes
F4 C23 C24 120.5(3) yes
F4 C23 C22 119.8(2) yes
C24 C23 C22 119.7(3) yes
F5 C24 C23 116.2(2) yes
F5 C24 C19 118.9(2) yes
C23 C24 C19 124.9(2) yes
C30 C25 C26 112.8(2) yes
C30 C25 B1 118.64(19) yes
C26 C25 B1 128.5(2) yes
F6 C26 C27 115.4(2) yes
F6 C26 C25 120.8(2) yes
C27 C26 C25 123.8(2) yes
F7 C27 C28 120.1(2) yes
F7 C27 C26 119.7(3) yes
C28 C27 C26 120.2(2) yes
F8 C28 C29 120.1(3) yes
F8 C28 C27 120.9(2) yes
C29 C28 C27 119.0(2) yes
F9 C29 C30 120.7(2) yes
F9 C29 C28 120.5(2) yes
C30 C29 C28 118.8(2) yes
F10 C30 C29 115.6(2) yes
F10 C30 C25 119.2(2) yes
C29 C30 C25 125.3(2) yes
C36 C31 C32 113.0(2) yes
C36 C31 B1 119.32(19) yes
C32 C31 B1 127.4(2) yes
F11 C32 C33 114.6(2) yes
F11 C32 C31 121.6(2) yes
C33 C32 C31 123.8(2) yes
F12 C33 C34 120.2(2) yes
F12 C33 C32 119.6(2) yes
C34 C33 C32 120.3(2) yes
F13 C34 C35 120.6(3) yes
F13 C34 C33 120.8(3) yes
C35 C34 C33 118.6(2) yes
F14 C35 C36 120.7(2) yes
F14 C35 C34 119.8(2) yes
C36 C35 C34 119.5(2) yes
F15 C36 C35 116.4(2) yes
F15 C36 C31 118.8(2) yes
C35 C36 C31 124.8(2) yes
C42 C37 C38 113.01(19) yes
C42 C37 B1 119.58(19) yes
C38 C37 B1 127.24(19) yes
F16 C38 C39 114.53(19) yes
F16 C38 C37 121.07(18) yes
C39 C38 C37 124.4(2) yes
F17 C39 C40 120.0(2) yes
F17 C39 C38 120.2(2) yes
C40 C39 C38 119.7(2) yes
F18 C40 C41 120.7(2) yes
F18 C40 C39 120.5(2) yes
C41 C40 C39 118.8(2) yes
F19 C41 C42 120.5(2) yes
F19 C41 C40 120.1(2) yes
C42 C41 C40 119.5(2) yes
F20 C42 C41 116.5(2) yes
F20 C42 C37 118.97(19) yes
C41 C42 C37 124.6(2) yes
H432 C43 H431 109.467 no
H432 C43 Cl2 108.092 no
H431 C43 Cl2 108.091 no
H432 C43 Cl1 108.092 no
H431 C43 Cl1 108.091 no
Cl2 C43 Cl1 114.9(3) yes

loop_
_geom_bond_atom_site_label_1
_geom_bond_atom_site_label_2
_geom_bond_distance
_geom_bond_publ_flag
Ti1 N6 2.011(4) yes
Ti1 N5 2.022(3) yes
Ti1 N4 1.697(5) yes
Ti1 N3 2.283(2) yes
Ti1 N2 2.293(2) yes
Ti1 N1 2.393(2) yes
Ti1 N6 2.011(4) yes
Ti1 N5 2.022(3) yes
Ti1 N54 1.893(6) yes
Ti1 N3 2.283(2) yes
Ti1 N2 2.293(2) yes
Ti1 N1 2.393(2) yes
N1 C7 1.473(4) yes
N1 C6 1.470(4) yes
N1 C1 1.492(4) yes
C1 H12 1.000 no
C1 H11 1.000 no
C1 C2 1.491(4) yes
C2 H22 1.000 no
C2 H21 1.000 no
C2 N2 1.497(3) yes
N2 C8 1.476(3) yes
N2 C3 1.485(3) yes
C3 H32 1.000 no
C3 H31 1.000 no
C3 C4 1.498(4) yes
C4 H42 1.000 no
C4 H41 1.000 no
C4 N3 1.498(4) yes
N3 C9 1.486(4) yes
N3 C5 1.517(4) yes
C5 H52 1.000 no
C5 H51 1.000 no
C5 C6 1.503(4) yes
C6 H62 1.000 no
C6 H61 1.000 no
C7 H73 1.000 no
C7 H72 1.000 no
C7 H71 1.000 no
C8 H83 1.000 no
C8 H82 1.000 no
C8 H81 1.000 no
C9 H93 1.000 no
C9 H92 1.000 no
C9 H91 1.000 no
N4 C10 1.444(6) yes
C10 C13 1.538(9) yes
C10 C12 1.530(8) yes
C10 C11 1.521(9) yes
C11 H113 1.000 no
C11 H112 1.000 no
C11 H111 1.000 no
C12 H123 1.000 no
C12 H122 1.000 no
C12 H121 1.000 no
C13 H133 1.000 no
C13 H132 1.000 no
C13 H131 1.000 no
N54 C60 1.466(6) yes
C60 C63 1.506(9) yes
C60 C62 1.537(11) yes
C60 C61 1.515(10) yes
C61 H613 1.000 no
C61 H612 1.000 no
C61 H611 1.000 no
C62 H623 1.000 no
C62 H622 1.000 no
C62 H621 1.000 no
C63 H633 1.000 no
C63 H632 1.000 no
C63 H631 1.000 no
N5 H1 0.84(6) no
N5 C14 1.315(4) yes
C14 C16 1.523(6) yes
C14 C15 1.392(6) yes
C15 H151 1.000 no
C15 C17 1.409(6) yes
C16 H163 1.000 no
C16 H162 1.000 no
C16 H161 1.000 no
N6 H2 0.74(7) no
N6 C17 1.304(4) yes
C17 C18 1.487(6) yes
C18 H183 1.000 no
C18 H182 1.000 no
C18 H181 1.000 no
B1 C37 1.653(3) yes
B1 C31 1.666(3) yes
B1 C25 1.658(3) yes
B1 C19 1.651(3) yes
C19 C24 1.393(3) yes
C19 C20 1.392(4) yes
C20 F1 1.356(3) yes
C20 C21 1.381(4) yes
C21 F2 1.352(3) yes
C21 C22 1.375(4) yes
C22 F3 1.341(3) yes
C22 C23 1.374(5) yes
C23 F4 1.354(3) yes
C23 C24 1.377(4) yes
C24 F5 1.359(3) yes
C25 C30 1.390(3) yes
C25 C26 1.388(3) yes
C26 F6 1.352(3) yes
C26 C27 1.387(4) yes
C27 F7 1.346(3) yes
C27 C28 1.365(4) yes
C28 F8 1.343(3) yes
C28 C29 1.375(4) yes
C29 F9 1.346(3) yes
C29 C30 1.379(3) yes
C30 F10 1.358(3) yes
C31 C36 1.393(3) yes
C31 C32 1.385(3) yes
C32 F11 1.352(3) yes
C32 C33 1.391(3) yes
C33 F12 1.353(3) yes
C33 C34 1.363(4) yes
C34 F13 1.343(3) yes
C34 C35 1.377(4) yes
C35 F14 1.350(3) yes
C35 C36 1.376(3) yes
C36 F15 1.351(3) yes
C37 C42 1.396(3) yes
C37 C38 1.385(3) yes
C38 F16 1.355(2) yes
C38 C39 1.383(3) yes
C39 F17 1.341(3) yes
C39 C40 1.376(3) yes
C40 F18 1.342(3) yes
C40 C41 1.375(4) yes
C41 F19 1.348(3) yes
C41 C42 1.379(3) yes
C42 F20 1.353(3) yes
C43 H432 1.000 no
C43 H431 1.000 no
C43 Cl2 1.742(7) yes
C43 Cl1 1.763(7) yes
